data_2221201
loop_
_publ_author_name
'Reddy, Pattubala A. N.'
'Nasiruzzaman, Sk. Md'
'Lee, Ji Eun'
'Kim, Tae-Jeong'

_publ_section_title <i>rac</i>-<i>N</i>,<i>N</i>'-Bis(1-ferrocenylethyl)pyridine-2,6-dicarboxamide
_journal_coeditor_code TK2359
_journal_issue 3
_journal_name_full 'Acta Crystallographica Section E'
_journal_page_first m264
_journal_paper_doi 10.1107/S160053680900422X
_journal_volume 65
_journal_year 2009
_chemical_formula_iupac '[Fe (C5 H5)2 (C21 H21 N3 O2)]'
_chemical_formula_moiety 'C31 H31 Fe2 N3 O2'
_chemical_formula_sum 'C31 H31 Fe2 N3 O2'
_chemical_formula_weight 589.29
_chemical_name_common Bis(ferrocenyl)benzylamide
_chemical_name_systematic <i>rac</i>-<i>N</i>,<i>N</i>'-Bis(1-ferrocenylethyl)pyridine-2,6-dicarboxamide
_space_group_IT_number 14
_symmetry_cell_setting monoclinic
_symmetry_space_group_name_Hall '-P 2yn'
_symmetry_space_group_name_H-M 'P 1 21/n 1'
_atom_sites_solution_hydrogens geom
_atom_sites_solution_primary direct
_atom_sites_solution_secondary difmap
_audit_creation_method SHELXL-97
_cell_angle_alpha 90
_cell_angle_beta 103.6200(10)
_cell_angle_gamma 90
_cell_formula_units_Z 4
_cell_length_a 13.1787(8)
_cell_length_b 10.2961(6)
_cell_length_c 19.8474(12)
_cell_measurement_reflns_used 4471
_cell_measurement_temperature 298(2)
_cell_measurement_theta_max 26.1
_cell_measurement_theta_min 2.2
_cell_volume 2617.3(3)
_computing_cell_refinement 'SAINT (Bruker, 2002)'
_computing_data_collection 'SMART (Bruker, 2001)'
_computing_data_reduction 'SAINT (Bruker, 2002)'
_computing_molecular_graphics 'ORTEPII (Johnson, 1976)'
_computing_publication_material 'WinGX Publication routines (Farrugia, 1999)'
_computing_structure_refinement 'SHELXL97 (Sheldrick, 2008)'
_computing_structure_solution 'SHELXS97 (Sheldrick, 2008)'
_diffrn_ambient_temperature 298(2)
_diffrn_measured_fraction_theta_full 0.997
_diffrn_measured_fraction_theta_max 0.997
_diffrn_measurement_device_type 'Bruker SMART CCD area-detector'
_diffrn_measurement_method '\f and \w scans'
_diffrn_radiation_monochromator graphite
_diffrn_radiation_source 'fine-focus sealed tube'
_diffrn_radiation_type MoK\a
_diffrn_radiation_wavelength 0.71073
_diffrn_reflns_av_R_equivalents 0.046
_diffrn_reflns_av_sigmaI/netI 0.060
_diffrn_reflns_limit_h_max 16
_diffrn_reflns_limit_h_min -16
_diffrn_reflns_limit_k_max 12
_diffrn_reflns_limit_k_min -12
_diffrn_reflns_limit_l_max 17
_diffrn_reflns_limit_l_min -24
_diffrn_reflns_number 14428
_diffrn_reflns_theta_full 26.0
_diffrn_reflns_theta_max 26.0
_diffrn_reflns_theta_min 2.1
_diffrn_standards_decay_% <10%
_exptl_absorpt_coefficient_mu 1.143
_exptl_absorpt_correction_T_max 0.842
_exptl_absorpt_correction_T_min 0.734
_exptl_absorpt_correction_type multi-scan
_exptl_absorpt_process_details '(SADABS; Blessing, 1995; Sheldrick, 2004)'
_exptl_crystal_colour yellow
_exptl_crystal_density_diffrn 1.495
_exptl_crystal_density_method 'not measured'
_exptl_crystal_description rectangular
_exptl_crystal_F_000 1224
_exptl_crystal_size_max 0.41
_exptl_crystal_size_mid 0.19
_exptl_crystal_size_min 0.15
_refine_diff_density_max 0.75
_refine_diff_density_min -0.61
_refine_ls_extinction_method none
_refine_ls_goodness_of_fit_ref 1.20
_refine_ls_hydrogen_treatment constr
_refine_ls_matrix_type full
_refine_ls_number_parameters 343
_refine_ls_number_reflns 5126
_refine_ls_number_restraints 0
_refine_ls_restrained_S_all 1.20
_refine_ls_R_factor_all 0.127
_refine_ls_R_factor_gt 0.098
_refine_ls_shift/su_max_lt 0.001
_refine_ls_shift/su_mean 0.000
_refine_ls_structure_factor_coef Fsqd
_refine_ls_weighting_details 'calc w=1/[\s^2^(Fo^2^)+(0.0634P)^2^+8.1673P] where P=(Fo^2^+2Fc^2^)/3'
_refine_ls_weighting_scheme calc
_refine_ls_wR_factor_gt 0.187
_refine_ls_wR_factor_ref 0.199
_reflns_number_gt 3874
_reflns_number_total 5126
_reflns_threshold_expression I>2\s(I)
_cod_data_source_file tk2359.cif
_cod_data_source_block I
_cod_depositor_comments
;
The following automatic conversions were performed:
'_symmetry_cell_setting' value 'Monoclinic' changed to 'monoclinic'
according to '/home/saulius/struct/CIF-dictionaries/cif_core.dic'
dictionary named 'cif_core.dic' version 2.4.1 from 2010-06-29.

Automatic conversion script
Id: cif_fix_enum 1527 2010-12-29 10:47:43Z saulius 

The following automatic conversions were performed:

'_symmetry_cell_setting' value 'Monoclinic' changed to 'monoclinic'
according to /home/saulius/struct/CIF-dictionaries/cif_core.dic
dictionary named 'cif_core.dic' version 2.4.1 from 2010-06-29.

Automatic conversion script
Id: cif_fix_values 1715 2011-07-08 13:25:40Z adriana 
;
_cod_original_sg_symbol_H-M 'P 21/n'
_cod_database_code 2221201
_cod_database_fobs_code 2221201

loop_
_symmetry_equiv_pos_as_xyz
'x, y, z'
'-x+1/2, y+1/2, -z+1/2'
'-x, -y, -z'
'x-1/2, -y-1/2, z-1/2'

loop_
_atom_site_type_symbol
_atom_site_label
_atom_site_fract_x
_atom_site_fract_y
_atom_site_fract_z
_atom_site_U_iso_or_equiv
_atom_site_adp_type
_atom_site_calc_flag
_atom_site_refinement_flags
_atom_site_occupancy
_atom_site_disorder_assembly
_atom_site_disorder_group
Fe Fe1 0.17053(7) 0.10963(9) 0.11043(5) 0.0413(3) Uani d . 1 . .
Fe Fe2 0.53645(7) -0.29594(9) 0.10434(5) 0.0417(3) Uani d . 1 . .
O O1 0.4466(5) 0.1233(6) 0.3804(3) 0.0812(18) Uani d . 1 . .
O O2 0.8132(4) -0.3087(6) 0.3000(3) 0.0715(16) Uani d . 1 . .
N N1 0.4599(4) 0.0710(6) 0.2728(3) 0.0547(16) Uani d . 1 . .
H H1A 0.4946 0.0250 0.2498 0.066 Uiso calc R 1 . .
N N2 0.6319(4) -0.0688(5) 0.3218(3) 0.0387(12) Uani d . 1 . .
N N3 0.7391(4) -0.1436(6) 0.2299(3) 0.0457(14) Uani d . 1 . .
H H3A 0.7067 -0.0710 0.2290 0.055 Uiso calc R 1 . .
C C1 0.0384(6) 0.1732(8) 0.1360(4) 0.056(2) Uani d . 1 . .
H H1B 0.0060 0.1346 0.1709 0.068 Uiso calc R 1 . .
C C2 0.1144(6) 0.2705(7) 0.1476(4) 0.059(2) Uani d . 1 . .
H H2B 0.1444 0.3116 0.1924 0.071 Uiso calc R 1 . .
C C3 0.1396(7) 0.3010(8) 0.0850(5) 0.071(2) Uani d . 1 . .
H H3B 0.1898 0.3667 0.0777 0.085 Uiso calc R 1 . .
C C4 0.0788(8) 0.2198(10) 0.0346(4) 0.079(3) Uani d . 1 . .
H H4A 0.0799 0.2183 -0.0146 0.095 Uiso calc R 1 . .
C C5 0.0169(6) 0.1404(9) 0.0659(4) 0.067(2) Uani d . 1 . .
H H5A -0.0334 0.0752 0.0427 0.081 Uiso calc R 1 . .
C C6 0.2467(6) -0.0314(8) 0.0700(5) 0.068(2) Uani d . 1 . .
H H6A 0.2341 -0.0524 0.0205 0.081 Uiso calc R 1 . .
C C7 0.1942(6) -0.0863(7) 0.1152(5) 0.071(3) Uani d . 1 . .
H H7A 0.1404 -0.1539 0.1044 0.085 Uiso calc R 1 . .
C C8 0.2348(5) -0.0303(6) 0.1797(4) 0.0555(19) Uani d . 1 . .
H H8A 0.2120 -0.0508 0.2220 0.067 Uiso calc R 1 . .
C C9 0.3101(5) 0.0660(6) 0.1748(3) 0.0392(15) Uani d . 1 . .
C C10 0.3179(6) 0.0628(8) 0.1041(4) 0.060(2) Uani d . 1 . .
H H10A 0.3644 0.1158 0.0835 0.072 Uiso calc R 1 . .
C C11 0.3724(5) 0.1462(7) 0.2333(4) 0.0527(18) Uani d . 1 . .
H H11A 0.3269 0.1681 0.2642 0.063 Uiso calc R 1 . .
C C12 0.4101(7) 0.2730(8) 0.2075(5) 0.085(3) Uani d . 1 . .
H H12A 0.4491 0.3218 0.2463 0.102 Uiso calc R 1 . .
H H12B 0.3510 0.3230 0.1836 0.102 Uiso calc R 1 . .
H H12C 0.4539 0.2540 0.1764 0.102 Uiso calc R 1 . .
C C13 0.4903(6) 0.0677(7) 0.3409(4) 0.0503(17) Uani d . 1 . .
C C14 0.5841(5) -0.0196(6) 0.3682(3) 0.0412(15) Uani d . 1 . .
C C15 0.6128(6) -0.0516(7) 0.4376(3) 0.0530(19) Uani d . 1 . .
H H15A 0.5787 -0.0141 0.4688 0.064 Uiso calc R 1 . .
C C16 0.6914(6) -0.1384(8) 0.4601(4) 0.059(2) Uani d . 1 . .
H H16A 0.7109 -0.1616 0.5067 0.071 Uiso calc R 1 . .
C C17 0.7422(6) -0.1919(8) 0.4129(4) 0.058(2) Uani d . 1 . .
H H17A 0.7959 -0.2519 0.4267 0.069 Uiso calc R 1 . .
C C18 0.7098(5) -0.1523(7) 0.3437(3) 0.0436(16) Uani d . 1 . .
C C19 0.7603(5) -0.2092(8) 0.2893(4) 0.0521(18) Uani d . 1 . .
C C20 0.7665(5) -0.1850(7) 0.1659(4) 0.0509(18) Uani d . 1 . .
H H20A 0.7984 -0.2714 0.1735 0.061 Uiso calc R 1 . .
C C21 0.8435(6) -0.0937(9) 0.1456(5) 0.077(3) Uani d . 1 . .
H H21A 0.9051 -0.0880 0.1826 0.092 Uiso calc R 1 . .
H H21B 0.8126 -0.0092 0.1365 0.092 Uiso calc R 1 . .
H H21C 0.8620 -0.1258 0.1046 0.092 Uiso calc R 1 . .
C C22 0.6698(5) -0.1939(7) 0.1077(3) 0.0482(16) Uani d . 1 . .
C C23 0.6523(6) -0.2865(8) 0.0528(4) 0.061(2) Uani d . 1 . .
H H23A 0.6994 -0.3576 0.0476 0.074 Uiso calc R 1 . .
C C24 0.5548(7) -0.2590(9) 0.0074(4) 0.070(2) Uani d . 1 . .
H H24A 0.5226 -0.3076 -0.0347 0.083 Uiso calc R 1 . .
C C25 0.5118(6) -0.1519(7) 0.0333(3) 0.058(2) Uani d . 1 . .
H H25A 0.4443 -0.1118 0.0124 0.069 Uiso calc R 1 . .
C C26 0.5825(6) -0.1105(6) 0.0944(3) 0.0482(17) Uani d . 1 . .
H H26A 0.5719 -0.0371 0.1234 0.058 Uiso calc R 1 . .
C C27 0.5281(6) -0.4809(7) 0.1373(4) 0.063(2) Uani d . 1 . .
H H27A 0.5684 -0.5549 0.1266 0.076 Uiso calc R 1 . .
C C28 0.5586(7) -0.3973(8) 0.1932(4) 0.071(2) Uani d . 1 . .
H H28A 0.6241 -0.4025 0.2289 0.086 Uiso calc R 1 . .
C C29 0.4804(7) -0.3058(8) 0.1908(4) 0.069(2) Uani d . 1 . .
H H29A 0.4817 -0.2353 0.2242 0.082 Uiso calc R 1 . .
C C30 0.3991(6) -0.3315(8) 0.1328(4) 0.063(2) Uani d . 1 . .
H H30A 0.3341 -0.2820 0.1182 0.076 Uiso calc R 1 . .
C C31 0.4292(6) -0.4399(7) 0.0982(4) 0.066(2) Uani d . 1 . .
H H31A 0.3885 -0.4802 0.0556 0.079 Uiso calc R 1 . .

loop_
_atom_site_aniso_label
_atom_site_aniso_U_11
_atom_site_aniso_U_22
_atom_site_aniso_U_33
_atom_site_aniso_U_12
_atom_site_aniso_U_13
_atom_site_aniso_U_23
Fe1 0.0445(5) 0.0423(6) 0.0367(5) 0.0193(4) 0.0090(4) 0.0047(4)
Fe2 0.0507(6) 0.0323(5) 0.0366(5) 0.0104(4) -0.0004(4) 0.0010(4)
O1 0.101(5) 0.083(4) 0.065(4) 0.017(4) 0.031(3) -0.022(3)
O2 0.065(4) 0.073(4) 0.074(4) 0.015(3) 0.011(3) 0.018(3)
N1 0.043(3) 0.075(4) 0.044(3) 0.014(3) 0.006(3) -0.008(3)
N2 0.036(3) 0.040(3) 0.036(3) -0.013(2) 0.000(2) -0.003(2)
N3 0.040(3) 0.054(4) 0.038(3) 0.006(3) -0.001(2) -0.001(3)
C1 0.051(4) 0.064(5) 0.057(5) 0.022(4) 0.017(4) -0.014(4)
C2 0.066(5) 0.044(5) 0.062(5) 0.030(4) 0.004(4) -0.008(4)
C3 0.077(6) 0.051(5) 0.083(6) 0.038(4) 0.016(5) 0.030(5)
C4 0.096(7) 0.095(7) 0.045(5) 0.060(6) 0.015(5) 0.028(5)
C5 0.050(5) 0.076(6) 0.064(5) 0.033(4) -0.010(4) -0.020(4)
C6 0.058(5) 0.061(5) 0.077(6) 0.030(4) 0.003(4) -0.017(5)
C7 0.056(5) 0.030(4) 0.113(8) 0.005(3) -0.005(5) -0.005(4)
C8 0.050(4) 0.035(4) 0.073(5) 0.003(3) -0.003(4) 0.021(4)
C9 0.033(3) 0.038(3) 0.045(4) 0.012(3) 0.005(3) 0.009(3)
C10 0.041(4) 0.060(5) 0.086(6) 0.024(4) 0.027(4) 0.007(4)
C11 0.041(4) 0.056(5) 0.061(5) 0.008(3) 0.012(3) 0.000(4)
C12 0.069(6) 0.058(6) 0.121(8) -0.014(5) 0.006(5) -0.006(5)
C13 0.052(4) 0.050(4) 0.047(4) -0.017(3) 0.007(3) -0.007(3)
C14 0.041(4) 0.047(4) 0.031(3) -0.021(3) -0.001(3) -0.005(3)
C15 0.059(5) 0.066(5) 0.030(4) -0.029(4) 0.002(3) -0.009(3)
C16 0.061(5) 0.071(5) 0.034(4) -0.028(4) -0.012(3) 0.013(4)
C17 0.039(4) 0.071(5) 0.053(4) -0.019(4) -0.008(3) 0.015(4)
C18 0.031(3) 0.057(4) 0.037(4) -0.013(3) -0.003(3) 0.009(3)
C19 0.031(4) 0.062(5) 0.055(4) -0.006(3) -0.005(3) 0.010(4)
C20 0.050(4) 0.054(4) 0.050(4) 0.012(3) 0.013(3) -0.004(3)
C21 0.057(5) 0.104(7) 0.077(6) -0.011(5) 0.030(4) -0.015(5)
C22 0.055(4) 0.049(4) 0.045(4) -0.001(3) 0.019(3) -0.007(3)
C23 0.066(5) 0.069(5) 0.050(4) 0.005(4) 0.016(4) -0.014(4)
C24 0.100(7) 0.082(6) 0.026(4) -0.003(5) 0.016(4) -0.010(4)
C25 0.077(5) 0.058(5) 0.030(4) 0.006(4) -0.005(3) 0.021(3)
C26 0.067(5) 0.037(4) 0.041(4) 0.003(3) 0.015(3) 0.006(3)
C27 0.068(5) 0.039(4) 0.074(5) 0.007(4) -0.003(4) 0.013(4)
C28 0.077(6) 0.057(5) 0.066(5) -0.001(5) -0.013(4) 0.034(4)
C29 0.102(7) 0.064(5) 0.045(4) -0.022(5) 0.028(5) 0.003(4)
C30 0.060(5) 0.053(5) 0.076(6) 0.004(4) 0.014(4) 0.007(4)
C31 0.059(5) 0.044(4) 0.080(6) -0.006(4) -0.013(4) 0.005(4)

loop_
_atom_type_symbol
_atom_type_description
_atom_type_scat_dispersion_real
_atom_type_scat_dispersion_imag
_atom_type_scat_source
C C 0.0033 0.0016 'International Tables Vol C Tables 4.2.6.8 and 6.1.1.4'
H H 0.0000 0.0000 'International Tables Vol C Tables 4.2.6.8 and 6.1.1.4'
N N 0.0061 0.0033 'International Tables Vol C Tables 4.2.6.8 and 6.1.1.4'
O O 0.0106 0.0060 'International Tables Vol C Tables 4.2.6.8 and 6.1.1.4'
Fe Fe 0.3463 0.8444 'International Tables Vol C Tables 4.2.6.8 and 6.1.1.4'

loop_
_geom_angle_atom_site_label_1
_geom_angle_atom_site_label_2
_geom_angle_atom_site_label_3
_geom_angle_site_symmetry_1
_geom_angle_site_symmetry_3
_geom_angle
_geom_angle_publ_flag
C2 Fe1 C9 . . 107.9(3) ?
C2 Fe1 C1 . . 40.3(3) ?
C9 Fe1 C1 . . 128.2(3) ?
C2 Fe1 C8 . . 117.6(3) ?
C9 Fe1 C8 . . 41.0(3) ?
C1 Fe1 C8 . . 107.7(3) ?
C2 Fe1 C10 . . 130.8(3) ?
C9 Fe1 C10 . . 41.2(3) ?
C1 Fe1 C10 . . 168.0(3) ?
C8 Fe1 C10 . . 67.8(3) ?
C2 Fe1 C5 . . 67.6(3) ?
C9 Fe1 C5 . . 166.1(3) ?
C1 Fe1 C5 . . 40.1(3) ?
C8 Fe1 C5 . . 128.2(4) ?
C10 Fe1 C5 . . 151.4(3) ?
C2 Fe1 C6 . . 170.1(4) ?
C9 Fe1 C6 . . 68.4(3) ?
C1 Fe1 C6 . . 149.2(4) ?
C8 Fe1 C6 . . 66.1(4) ?
C10 Fe1 C6 . . 40.5(3) ?
C5 Fe1 C6 . . 118.2(3) ?
C2 Fe1 C4 . . 67.0(3) ?
C9 Fe1 C4 . . 151.7(4) ?
C1 Fe1 C4 . . 67.1(3) ?
C8 Fe1 C4 . . 166.8(4) ?
C10 Fe1 C4 . . 119.7(4) ?
C5 Fe1 C4 . . 40.2(4) ?
C6 Fe1 C4 . . 111.6(4) ?
C2 Fe1 C7 . . 149.0(4) ?
C9 Fe1 C7 . . 69.2(3) ?
C1 Fe1 C7 . . 115.9(4) ?
C8 Fe1 C7 . . 39.9(3) ?
C10 Fe1 C7 . . 68.3(3) ?
C5 Fe1 C7 . . 107.5(3) ?
C6 Fe1 C7 . . 39.5(3) ?
C4 Fe1 C7 . . 129.9(4) ?
C2 Fe1 C3 . . 40.1(3) ?
C9 Fe1 C3 . . 117.8(3) ?
C1 Fe1 C3 . . 67.7(3) ?
C8 Fe1 C3 . . 150.9(4) ?
C10 Fe1 C3 . . 110.5(4) ?
C5 Fe1 C3 . . 67.9(4) ?
C6 Fe1 C3 . . 132.6(4) ?
C4 Fe1 C3 . . 40.1(4) ?
C7 Fe1 C3 . . 168.8(4) ?
C28 Fe2 C25 . . 163.7(4) ?
C28 Fe2 C29 . . 40.3(3) ?
C25 Fe2 C29 . . 126.7(4) ?
C28 Fe2 C27 . . 40.2(3) ?
C25 Fe2 C27 . . 154.7(3) ?
C29 Fe2 C27 . . 67.7(4) ?
C28 Fe2 C26 . . 126.1(3) ?
C25 Fe2 C26 . . 40.8(3) ?
C29 Fe2 C26 . . 107.9(3) ?
C27 Fe2 C26 . . 163.2(3) ?
C28 Fe2 C23 . . 119.7(4) ?
C25 Fe2 C23 . . 68.2(3) ?
C29 Fe2 C23 . . 153.8(3) ?
C27 Fe2 C23 . . 108.2(3) ?
C26 Fe2 C23 . . 68.2(3) ?
C28 Fe2 C24 . . 154.6(4) ?
C25 Fe2 C24 . . 40.2(3) ?
C29 Fe2 C24 . . 164.0(4) ?
C27 Fe2 C24 . . 120.7(4) ?
C26 Fe2 C24 . . 68.1(3) ?
C23 Fe2 C24 . . 40.7(3) ?
C28 Fe2 C31 . . 68.3(3) ?
C25 Fe2 C31 . . 119.9(3) ?
C29 Fe2 C31 . . 68.1(4) ?
C27 Fe2 C31 . . 40.9(3) ?
C26 Fe2 C31 . . 154.3(3) ?
C23 Fe2 C31 . . 126.8(3) ?
C24 Fe2 C31 . . 108.4(4) ?
C28 Fe2 C22 . . 107.1(3) ?
C25 Fe2 C22 . . 68.8(3) ?
C29 Fe2 C22 . . 118.9(3) ?
C27 Fe2 C22 . . 125.9(3) ?
C26 Fe2 C22 . . 40.6(3) ?
C23 Fe2 C22 . . 41.0(3) ?
C24 Fe2 C22 . . 68.9(3) ?
C31 Fe2 C22 . . 164.1(3) ?
C28 Fe2 C30 . . 67.7(3) ?
C25 Fe2 C30 . . 108.4(3) ?
C29 Fe2 C30 . . 40.2(3) ?
C27 Fe2 C30 . . 68.0(3) ?
C26 Fe2 C30 . . 119.9(3) ?
C23 Fe2 C30 . . 164.6(3) ?
C24 Fe2 C30 . . 127.2(4) ?
C31 Fe2 C30 . . 40.6(3) ?
C22 Fe2 C30 . . 153.4(3) ?
C13 N1 C11 . . 125.3(6) ?
C13 N1 H1A . . 117.3 ?
C11 N1 H1A . . 117.3 ?
C18 N2 C14 . . 118.3(6) ?
C19 N3 C20 . . 125.4(6) ?
C19 N3 H3A . . 117.3 ?
C20 N3 H3A . . 117.3 ?
C5 C1 C2 . . 108.0(8) ?
C5 C1 Fe1 . . 70.0(4) ?
C2 C1 Fe1 . . 69.5(4) ?
C5 C1 H1B . . 126.0 ?
C2 C1 H1B . . 126.0 ?
Fe1 C1 H1B . . 126.0 ?
C1 C2 C3 . . 109.0(8) ?
C1 C2 Fe1 . . 70.2(4) ?
C3 C2 Fe1 . . 71.0(4) ?
C1 C2 H2B . . 125.5 ?
C3 C2 H2B . . 125.5 ?
Fe1 C2 H2B . . 125.5 ?
C2 C3 C4 . . 106.6(8) ?
C2 C3 Fe1 . . 68.9(4) ?
C4 C3 Fe1 . . 69.5(5) ?
C2 C3 H3B . . 126.7 ?
C4 C3 H3B . . 126.7 ?
Fe1 C3 H3B . . 126.7 ?
C5 C4 C3 . . 109.0(8) ?
C5 C4 Fe1 . . 69.7(4) ?
C3 C4 Fe1 . . 70.4(4) ?
C5 C4 H4A . . 125.5 ?
C3 C4 H4A . . 125.5 ?
Fe1 C4 H4A . . 125.5 ?
C1 C5 C4 . . 107.4(8) ?
C1 C5 Fe1 . . 69.9(4) ?
C4 C5 Fe1 . . 70.1(5) ?
C1 C5 H5A . . 126.3 ?
C4 C5 H5A . . 126.3 ?
Fe1 C5 H5A . . 126.3 ?
C7 C6 C10 . . 110.4(8) ?
C7 C6 Fe1 . . 70.5(5) ?
C10 C6 Fe1 . . 69.7(4) ?
C7 C6 H6A . . 124.8 ?
C10 C6 H6A . . 124.8 ?
Fe1 C6 H6A . . 124.8 ?
C6 C7 C8 . . 106.6(7) ?
C6 C7 Fe1 . . 70.0(4) ?
C8 C7 Fe1 . . 69.8(4) ?
C6 C7 H7A . . 126.7 ?
C8 C7 H7A . . 126.7 ?
Fe1 C7 H7A . . 126.7 ?
C7 C8 C9 . . 110.5(7) ?
C7 C8 Fe1 . . 70.3(4) ?
C9 C8 Fe1 . . 69.3(4) ?
C7 C8 H8A . . 124.7 ?
C9 C8 H8A . . 124.7 ?
Fe1 C8 H8A . . 124.7 ?
C8 C9 C10 . . 105.3(6) ?
C8 C9 C11 . . 126.4(6) ?
C10 C9 C11 . . 128.2(6) ?
C8 C9 Fe1 . . 69.7(4) ?
C10 C9 Fe1 . . 69.6(4) ?
C11 C9 Fe1 . . 128.0(4) ?
C6 C10 C9 . . 107.1(7) ?
C6 C10 Fe1 . . 69.8(4) ?
C9 C10 Fe1 . . 69.2(4) ?
C6 C10 H10A . . 126.4 ?
C9 C10 H10A . . 126.4 ?
Fe1 C10 H10A . . 126.4 ?
N1 C11 C9 . . 110.1(6) ?
N1 C11 C12 . . 110.9(6) ?
C9 C11 C12 . . 111.9(6) ?
N1 C11 H11A . . 107.9 ?
C9 C11 H11A . . 107.9 ?
C12 C11 H11A . . 107.9 ?
C11 C12 H12A . . 109.5 ?
C11 C12 H12B . . 109.5 ?
H12A C12 H12B . . 109.5 ?
C11 C12 H12C . . 109.5 ?
H12A C12 H12C . . 109.5 ?
H12B C12 H12C . . 109.5 ?
O1 C13 N1 . . 124.9(7) ?
O1 C13 C14 . . 121.1(7) ?
N1 C13 C14 . . 114.0(6) ?
N2 C14 C15 . . 122.4(7) ?
N2 C14 C13 . . 117.1(6) ?
C15 C14 C13 . . 120.4(7) ?
C16 C15 C14 . . 119.5(7) ?
C16 C15 H15A . . 120.2 ?
C14 C15 H15A . . 120.2 ?
C15 C16 C17 . . 119.3(7) ?
C15 C16 H16A . . 120.3 ?
C17 C16 H16A . . 120.3 ?
C16 C17 C18 . . 117.6(7) ?
C16 C17 H17A . . 121.2 ?
C18 C17 H17A . . 121.2 ?
N2 C18 C17 . . 122.8(7) ?
N2 C18 C19 . . 116.9(5) ?
C17 C18 C19 . . 120.3(7) ?
O2 C19 N3 . . 124.7(7) ?
O2 C19 C18 . . 121.6(7) ?
N3 C19 C18 . . 113.7(6) ?
N3 C20 C21 . . 111.7(6) ?
N3 C20 C22 . . 110.3(5) ?
C21 C20 C22 . . 109.5(6) ?
N3 C20 H20A . . 108.4 ?
C21 C20 H20A . . 108.4 ?
C22 C20 H20A . . 108.4 ?
C20 C21 H21A . . 109.5 ?
C20 C21 H21B . . 109.5 ?
H21A C21 H21B . . 109.5 ?
C20 C21 H21C . . 109.5 ?
H21A C21 H21C . . 109.5 ?
H21B C21 H21C . . 109.5 ?
C26 C22 C23 . . 106.7(6) ?
C26 C22 C20 . . 127.7(6) ?
C23 C22 C20 . . 125.6(6) ?
C26 C22 Fe2 . . 69.4(4) ?
C23 C22 Fe2 . . 69.3(4) ?
C20 C22 Fe2 . . 128.6(5) ?
C24 C23 C22 . . 108.2(7) ?
C24 C23 Fe2 . . 69.7(4) ?
C22 C23 Fe2 . . 69.7(4) ?
C24 C23 H23A . . 125.9 ?
C22 C23 H23A . . 125.9 ?
Fe2 C23 H23A . . 125.9 ?
C25 C24 C23 . . 108.2(7) ?
C25 C24 Fe2 . . 69.4(4) ?
C23 C24 Fe2 . . 69.6(4) ?
C25 C24 H24A . . 125.9 ?
C23 C24 H24A . . 125.9 ?
Fe2 C24 H24A . . 125.9 ?
C24 C25 C26 . . 108.3(7) ?
C24 C25 Fe2 . . 70.4(4) ?
C26 C25 Fe2 . . 69.9(4) ?
C24 C25 H25A . . 125.9 ?
C26 C25 H25A . . 125.9 ?
Fe2 C25 H25A . . 125.9 ?
C25 C26 C22 . . 108.7(6) ?
C25 C26 Fe2 . . 69.3(4) ?
C22 C26 Fe2 . . 70.0(4) ?
C25 C26 H26A . . 125.6 ?
C22 C26 H26A . . 125.6 ?
Fe2 C26 H26A . . 125.6 ?
C28 C27 C31 . . 108.0(7) ?
C28 C27 Fe2 . . 69.3(4) ?
C31 C27 Fe2 . . 69.8(4) ?
C28 C27 H27A . . 126.0 ?
C31 C27 H27A . . 126.0 ?
Fe2 C27 H27A . . 126.0 ?
C27 C28 C29 . . 108.7(7) ?
C27 C28 Fe2 . . 70.5(4) ?
C29 C28 Fe2 . . 70.4(4) ?
C27 C28 H28A . . 125.7 ?
C29 C28 H28A . . 125.7 ?
Fe2 C28 H28A . . 125.7 ?
C28 C29 C30 . . 108.6(8) ?
C28 C29 Fe2 . . 69.3(5) ?
C30 C29 Fe2 . . 71.0(5) ?
C28 C29 H29A . . 125.7 ?
C30 C29 H29A . . 125.7 ?
Fe2 C29 H29A . . 125.7 ?
C29 C30 C31 . . 107.5(7) ?
C29 C30 Fe2 . . 68.8(5) ?
C31 C30 Fe2 . . 68.9(5) ?
C29 C30 H30A . . 126.2 ?
C31 C30 H30A . . 126.2 ?
Fe2 C30 H30A . . 126.2 ?
C30 C31 C27 . . 107.2(7) ?
C30 C31 Fe2 . . 70.5(4) ?
C27 C31 Fe2 . . 69.3(4) ?
C30 C31 H31A . . 126.4 ?
C27 C31 H31A . . 126.4 ?
Fe2 C31 H31A . . 126.4 ?

loop_
_geom_bond_atom_site_label_1
_geom_bond_atom_site_label_2
_geom_bond_site_symmetry_2
_geom_bond_distance
_geom_bond_publ_flag
Fe1 C1 . 2.033(7) ?
Fe1 C2 . 2.023(7) ?
Fe1 C3 . 2.051(7) ?
Fe1 C4 . 2.040(7) ?
Fe1 C5 . 2.034(7) ?
Fe1 C6 . 2.035(7) ?
Fe1 C7 . 2.040(7) ?
Fe1 C8 . 2.033(6) ?
Fe1 C9 . 2.027(6) ?
Fe1 C10 . 2.033(7) ?
Fe2 C28 . 2.011(7) ?
Fe2 C25 . 2.019(6) ?
Fe2 C29 . 2.024(7) ?
Fe2 C27 . 2.025(7) ?
Fe2 C26 . 2.027(7) ?
Fe2 C23 . 2.031(8) ?
Fe2 C24 . 2.031(7) ?
Fe2 C31 . 2.031(8) ?
Fe2 C22 . 2.035(7) ?
Fe2 C30 . 2.052(8) ?
O1 C13 . 1.220(8) ?
O2 C19 . 1.230(8) ?
N1 C13 . 1.317(8) ?
N1 C11 . 1.456(9) ?
N1 H1A . 0.8600 ?
N2 C18 . 1.332(8) ?
N2 C14 . 1.332(8) ?
N3 C19 . 1.329(8) ?
N3 C20 . 1.463(8) ?
N3 H3A . 0.8600 ?
C1 C5 . 1.393(10) ?
C1 C2 . 1.397(11) ?
C1 H1B . 0.9800 ?
C2 C3 . 1.397(11) ?
C2 H2B . 0.9800 ?
C3 C4 . 1.402(13) ?
C3 H3B . 0.9800 ?
C4 C5 . 1.400(12) ?
C4 H4A . 0.9800 ?
C5 H5A . 0.9800 ?
C6 C7 . 1.377(12) ?
C6 C10 . 1.408(11) ?
C6 H6A . 0.9800 ?
C7 C8 . 1.391(11) ?
C7 H7A . 0.9800 ?
C8 C9 . 1.422(9) ?
C8 H8A . 0.9800 ?
C9 C10 . 1.430(10) ?
C9 C11 . 1.501(9) ?
C10 H10A . 0.9800 ?
C11 C12 . 1.528(11) ?
C11 H11A . 0.9800 ?
C12 H12A . 0.9600 ?
C12 H12B . 0.9600 ?
C12 H12C . 0.9600 ?
C13 C14 . 1.521(10) ?
C14 C15 . 1.378(9) ?
C15 C16 . 1.362(11) ?
C15 H15A . 0.9300 ?
C16 C17 . 1.388(11) ?
C16 H16A . 0.9300 ?
C17 C18 . 1.399(9) ?
C17 H17A . 0.9300 ?
C18 C19 . 1.513(10) ?
C20 C21 . 1.507(10) ?
C20 C22 . 1.508(10) ?
C20 H20A . 0.9800 ?
C21 H21A . 0.9600 ?
C21 H21B . 0.9600 ?
C21 H21C . 0.9600 ?
C22 C26 . 1.410(9) ?
C22 C23 . 1.425(9) ?
C23 C24 . 1.413(11) ?
C23 H23A . 0.9800 ?
C24 C25 . 1.392(11) ?
C24 H24A . 0.9800 ?
C25 C26 . 1.410(9) ?
C25 H25A . 0.9800 ?
C26 H26A . 0.9800 ?
C27 C28 . 1.387(11) ?
C27 C31 . 1.416(10) ?
C27 H27A . 0.9800 ?
C28 C29 . 1.389(12) ?
C28 H28A . 0.9800 ?
C29 C30 . 1.400(11) ?
C29 H29A . 0.9800 ?
C30 C31 . 1.416(11) ?
C30 H30A . 0.9800 ?
C31 H31A . 0.9800 ?
